data_2211670
loop_
_publ_author_name
'Zhang, Guo-Lin'
'Peng, Hong-Yun'

_publ_section_title
;
 Pregna-1,4,9(11),16-tetraene-3,20-dione
;
_journal_coeditor_code XU2130
_journal_issue 12
_journal_name_full 'Acta Crystallographica Section E'
_journal_page_first o5534
_journal_page_last o5535
_journal_paper_doi 10.1107/S1600536806046514
_journal_volume 62
_journal_year 2006
_chemical_formula_iupac 'C21 H24 O2'
_chemical_formula_moiety 'C21 H24 O2'
_chemical_formula_sum 'C21 H24 O2'
_chemical_formula_weight 308.40
_chemical_name_systematic
;
Pregna-1,4,9(11),16-tetraene-3,20-dione
;
_space_group_IT_number 19
_symmetry_cell_setting orthorhombic
_symmetry_space_group_name_Hall 'P 2ac 2ab'
_symmetry_space_group_name_H-M 'P 21 21 21'
_atom_sites_solution_hydrogens geom
_atom_sites_solution_primary direct
_atom_sites_solution_secondary difmap
_audit_creation_method SHELXL-97
_cell_angle_alpha 90.00
_cell_angle_beta 90.00
_cell_angle_gamma 90.00
_cell_formula_units_Z 4
_cell_length_a 6.6433(19)
_cell_length_b 11.278(4)
_cell_length_c 22.951(8)
_cell_measurement_reflns_used 12671
_cell_measurement_temperature 293(2)
_cell_measurement_theta_max 27.5
_cell_measurement_theta_min 3.2
_cell_volume 1719.6(10)
_computing_cell_refinement PROCESS-AUTO
_computing_data_collection 'PROCESS-AUTO (Rigaku, 1998)'
_computing_data_reduction 'CrystalStructure (Rigaku/MSC, 2004)'
_computing_molecular_graphics 'ORTEP-3 for Windows (Farrugia,1997)'
_computing_publication_material 'WinGX (Farrugia, 1999)'
_computing_structure_refinement 'SHELXL97 (Sheldrick, 1997)'
_computing_structure_solution 'SIR97 (Altomare <i>et al.</i>,  1999)'
_diffrn_ambient_temperature 293(2)
_diffrn_detector_area_resol_mean 10.00
_diffrn_measured_fraction_theta_full 1.00
_diffrn_measured_fraction_theta_max 1.00
_diffrn_measurement_device_type 'Rigaku R-AXIS RAPID'
_diffrn_measurement_method \w
_diffrn_radiation_monochromator graphite
_diffrn_radiation_source 'fine-focus sealed tube'
_diffrn_radiation_type MoK\a
_diffrn_radiation_wavelength 0.71073
_diffrn_reflns_av_R_equivalents 0.036
_diffrn_reflns_av_sigmaI/netI 0.021
_diffrn_reflns_limit_h_max 8
_diffrn_reflns_limit_h_min -8
_diffrn_reflns_limit_k_max 14
_diffrn_reflns_limit_k_min -14
_diffrn_reflns_limit_l_max 29
_diffrn_reflns_limit_l_min -27
_diffrn_reflns_number 17000
_diffrn_reflns_theta_full 27.4
_diffrn_reflns_theta_max 27.4
_diffrn_reflns_theta_min 3.1
_diffrn_standards_number 0
_exptl_absorpt_coefficient_mu 0.075
_exptl_absorpt_correction_type none
_exptl_crystal_colour colorless
_exptl_crystal_density_diffrn 1.191
_exptl_crystal_density_method 'not measured'
_exptl_crystal_description chunk
_exptl_crystal_F_000 664
_exptl_crystal_size_max 0.42
_exptl_crystal_size_mid 0.36
_exptl_crystal_size_min 0.32
_refine_diff_density_max 0.14
_refine_diff_density_min -0.15
_refine_ls_extinction_coef 0.026(3)
_refine_ls_extinction_expression Fc^*^=kFc[1+0.001xFc^2^\l^3^/sin(2\q)]^-1/4^
_refine_ls_extinction_method SHELXL97
_refine_ls_goodness_of_fit_ref 1.110
_refine_ls_hydrogen_treatment constr
_refine_ls_matrix_type full
_refine_ls_number_parameters 212
_refine_ls_number_reflns 2267
_refine_ls_number_restraints 0
_refine_ls_restrained_S_all 1.110
_refine_ls_R_factor_all 0.073
_refine_ls_R_factor_gt 0.039
_refine_ls_shift/su_max 0.001
_refine_ls_shift/su_mean 0.000
_refine_ls_structure_factor_coef Fsqd
_refine_ls_weighting_details 'calc w=1/[\s^2^(Fo^2^)+(0.055P)^2^+0.1715P] where P=(Fo^2^+2Fc^2^)/3'
_refine_ls_weighting_scheme calc
_refine_ls_wR_factor_gt 0.097
_refine_ls_wR_factor_ref 0.124
_reflns_number_gt 1393
_reflns_number_total 2267
_reflns_threshold_expression I>2\s(I)
_cod_data_source_file xu2130.cif
_cod_data_source_block I
_cod_database_code 2211670
_cod_database_fobs_code 2211670

loop_
_symmetry_equiv_pos_as_xyz
'x, y, z'
'x+1/2, -y+1/2, -z'
'-x, y+1/2, -z+1/2'
'-x+1/2, -y, z+1/2'

loop_
_atom_site_type_symbol
_atom_site_label
_atom_site_fract_x
_atom_site_fract_y
_atom_site_fract_z
_atom_site_U_iso_or_equiv
_atom_site_adp_type
_atom_site_calc_flag
_atom_site_refinement_flags
_atom_site_occupancy
O O1 0.4852(4) 0.9160(3) -0.01135(9) 0.1169(9) Uani d . 1
O O2 0.7845(4) 0.7254(2) 0.41831(10) 0.0966(8) Uani d . 1
C C1 0.5076(5) 0.7236(3) 0.11068(13) 0.0802(9) Uani d . 1
H H1 0.5851 0.6602 0.1237 0.096 Uiso calc R 1
C C2 0.5583(5) 0.7737(4) 0.06033(13) 0.0918(11) Uani d . 1
H H2 0.6680 0.7444 0.0397 0.110 Uiso calc R 1
C C3 0.4459(5) 0.8732(3) 0.03691(13) 0.0826(10) Uani d . 1
C C4 0.2849(5) 0.9187(3) 0.07242(11) 0.0748(8) Uani d . 1
H H4 0.2158 0.9857 0.0598 0.090 Uiso calc R 1
C C5 0.2308(4) 0.8687(2) 0.12273(11) 0.0627(7) Uani d . 1
C C6 0.0610(5) 0.9184(3) 0.15841(11) 0.0797(9) Uani d . 1
H H6A -0.0493 0.8620 0.1593 0.096 Uiso calc R 1
H H6B 0.0125 0.9909 0.1406 0.096 Uiso calc R 1
C C7 0.1307(5) 0.9440(3) 0.22043(11) 0.0725(8) Uani d . 1
H H7A 0.0152 0.9673 0.2436 0.087 Uiso calc R 1
H H7B 0.2236 1.0104 0.2197 0.087 Uiso calc R 1
C C8 0.2337(4) 0.8383(2) 0.24965(10) 0.0559(6) Uani d . 1
H H8 0.1332 0.7764 0.2567 0.067 Uiso calc R 1
C C9 0.3984(4) 0.7883(2) 0.21085(10) 0.0548(6) Uani d . 1
C C10 0.3353(4) 0.7620(2) 0.14763(11) 0.0602(7) Uani d . 1
C C11 0.5823(4) 0.7677(2) 0.23091(11) 0.0628(7) Uani d . 1
H H11 0.6783 0.7441 0.2038 0.075 Uiso calc R 1
C C12 0.6513(4) 0.7789(3) 0.29318(11) 0.0646(7) Uani d . 1
H H12A 0.7303 0.8506 0.2978 0.077 Uiso calc R 1
H H12B 0.7357 0.7118 0.3033 0.077 Uiso calc R 1
C C13 0.4698(4) 0.7830(2) 0.33342(11) 0.0564(6) Uani d . 1
C C14 0.3255(4) 0.8749(2) 0.30746(10) 0.0561(6) Uani d . 1
H H14 0.4087 0.9445 0.2988 0.067 Uiso calc R 1
C C15 0.1915(4) 0.9116(3) 0.35889(10) 0.0750(8) Uani d . 1
H H15A 0.1434 0.9924 0.3548 0.090 Uiso calc R 1
H H15B 0.0777 0.8585 0.3636 0.090 Uiso calc R 1
C C16 0.3388(5) 0.8997(3) 0.40807(12) 0.0734(8) Uani d . 1
H H16 0.3215 0.9352 0.4443 0.088 Uiso calc R 1
C C17 0.4965(4) 0.8331(2) 0.39434(11) 0.0618(7) Uani d . 1
C C18 0.3747(5) 0.6592(2) 0.33910(12) 0.0712(8) Uani d . 1
H H18A 0.4604 0.6095 0.3623 0.107 Uiso calc R 1
H H18B 0.3590 0.6249 0.3011 0.107 Uiso calc R 1
H H18C 0.2454 0.6659 0.3575 0.107 Uiso calc R 1
C C19 0.1861(6) 0.6556(3) 0.14813(12) 0.0845(9) Uani d . 1
H H19A 0.0752 0.6733 0.1735 0.127 Uiso calc R 1
H H19B 0.2543 0.5859 0.1619 0.127 Uiso calc R 1
H H19C 0.1370 0.6420 0.1094 0.127 Uiso calc R 1
C C20 0.6632(5) 0.8013(3) 0.43314(12) 0.0708(8) Uani d . 1
C C21 0.6834(6) 0.8645(3) 0.49060(12) 0.0943(11) Uani d . 1
H H21A 0.8008 0.8361 0.5106 0.141 Uiso calc R 1
H H21B 0.5662 0.8495 0.5139 0.141 Uiso calc R 1
H H21C 0.6960 0.9482 0.4839 0.141 Uiso calc R 1

loop_
_atom_site_aniso_label
_atom_site_aniso_U_11
_atom_site_aniso_U_22
_atom_site_aniso_U_33
_atom_site_aniso_U_12
_atom_site_aniso_U_13
_atom_site_aniso_U_23
O1 0.141(2) 0.144(2) 0.0650(12) -0.033(2) 0.0217(15) 0.0112(14)
O2 0.0909(15) 0.1037(18) 0.0952(15) 0.0217(15) -0.0220(14) -0.0002(14)
C1 0.088(2) 0.086(2) 0.0671(17) 0.016(2) 0.0038(17) -0.0126(16)
C2 0.086(2) 0.122(3) 0.0675(18) 0.000(2) 0.0159(18) -0.021(2)
C3 0.095(2) 0.095(2) 0.0583(16) -0.025(2) 0.0088(17) -0.0014(16)
C4 0.095(2) 0.0696(18) 0.0602(16) -0.0069(18) -0.0014(16) 0.0056(14)
C5 0.0662(16) 0.0642(17) 0.0576(14) -0.0036(14) -0.0029(13) 0.0026(12)
C6 0.0735(18) 0.095(2) 0.0703(17) 0.0206(18) -0.0008(15) 0.0132(16)
C7 0.0714(17) 0.0791(19) 0.0671(15) 0.0189(16) 0.0062(14) 0.0061(14)
C8 0.0503(13) 0.0561(15) 0.0612(14) 0.0026(12) 0.0051(11) 0.0043(11)
C9 0.0562(14) 0.0508(14) 0.0575(13) -0.0027(12) 0.0067(12) 0.0012(11)
C10 0.0632(14) 0.0580(15) 0.0595(14) -0.0026(14) 0.0037(13) -0.0012(12)
C11 0.0539(14) 0.0694(17) 0.0650(15) 0.0024(14) 0.0087(13) -0.0038(13)
C12 0.0530(14) 0.0700(17) 0.0707(16) 0.0022(14) 0.0010(13) -0.0034(14)
C13 0.0529(14) 0.0549(14) 0.0616(14) -0.0007(12) 0.0011(12) 0.0006(12)
C14 0.0554(14) 0.0573(15) 0.0558(13) 0.0034(13) 0.0061(11) 0.0025(11)
C15 0.0705(16) 0.088(2) 0.0663(16) 0.0170(17) 0.0068(15) -0.0063(16)
C16 0.0816(19) 0.082(2) 0.0572(14) 0.0050(18) 0.0025(15) -0.0068(14)
C17 0.0623(15) 0.0634(16) 0.0596(14) -0.0023(15) -0.0009(13) 0.0028(13)
C18 0.0797(18) 0.0573(16) 0.0765(17) -0.0097(15) -0.0049(16) 0.0080(13)
C19 0.109(2) 0.0687(19) 0.0760(18) -0.0273(19) -0.0120(19) 0.0044(15)
C20 0.0722(17) 0.0711(19) 0.0691(17) -0.0077(17) -0.0046(15) 0.0062(15)
C21 0.099(2) 0.113(3) 0.0701(17) -0.015(2) -0.0153(19) -0.0038(18)

loop_
_atom_type_symbol
_atom_type_description
_atom_type_scat_dispersion_real
_atom_type_scat_dispersion_imag
_atom_type_scat_source
C C 0.0033 0.0000 'International Tables Vol C Tables 4.2.6.8 and 6.1.1.4'
H H 0.0000 0.0000 'International Tables Vol C Tables 4.2.6.8 and 6.1.1.4'
O O 0.0106 0.0000 'International Tables Vol C Tables 4.2.6.8 and 6.1.1.4'

loop_
_geom_angle_atom_site_label_1
_geom_angle_atom_site_label_2
_geom_angle_atom_site_label_3
_geom_angle
C2 C1 C10 124.5(3)
C2 C1 H1 117.8
C10 C1 H1 117.8
C1 C2 C3 121.4(3)
C1 C2 H2 119.3
C3 C2 H2 119.3
O1 C3 C4 121.7(4)
O1 C3 C2 121.7(3)
C4 C3 C2 116.6(3)
C5 C4 C3 122.6(3)
C5 C4 H4 118.7
C3 C4 H4 118.7
C4 C5 C10 122.9(3)
C4 C5 C6 121.1(3)
C10 C5 C6 116.0(2)
C5 C6 C7 110.6(2)
C5 C6 H6A 109.5
C7 C6 H6A 109.5
C5 C6 H6B 109.5
C7 C6 H6B 109.5
H6A C6 H6B 108.1
C6 C7 C8 113.4(2)
C6 C7 H7A 108.9
C8 C7 H7A 108.9
C6 C7 H7B 108.9
C8 C7 H7B 108.9
H7A C7 H7B 107.7
C14 C8 C9 108.9(2)
C14 C8 C7 110.6(2)
C9 C8 C7 110.8(2)
C14 C8 H8 108.9
C9 C8 H8 108.9
C7 C8 H8 108.9
C11 C9 C8 121.7(2)
C11 C9 C10 123.0(2)
C8 C9 C10 115.3(2)
C1 C10 C5 111.8(2)
C1 C10 C9 112.5(2)
C5 C10 C9 109.3(2)
C1 C10 C19 105.7(2)
C5 C10 C19 109.0(2)
C9 C10 C19 108.4(2)
C9 C11 C12 126.5(2)
C9 C11 H11 116.7
C12 C11 H11 116.7
C11 C12 C13 109.7(2)
C11 C12 H12A 109.7
C13 C12 H12A 109.7
C11 C12 H12B 109.7
C13 C12 H12B 109.7
H12A C12 H12B 108.2
C17 C13 C12 118.6(2)
C17 C13 C14 100.3(2)
C12 C13 C14 106.33(19)
C17 C13 C18 107.9(2)
C12 C13 C18 110.5(2)
C14 C13 C18 112.9(2)
C8 C14 C13 114.1(2)
C8 C14 C15 120.8(2)
C13 C14 C15 104.25(19)
C8 C14 H14 105.5
C13 C14 H14 105.5
C15 C14 H14 105.5
C16 C15 C14 100.2(2)
C16 C15 H15A 111.7
C14 C15 H15A 111.7
C16 C15 H15B 111.7
C14 C15 H15B 111.7
H15A C15 H15B 109.5
C17 C16 C15 112.8(2)
C17 C16 H16 123.6
C15 C16 H16 123.6
C16 C17 C20 126.2(3)
C16 C17 C13 109.7(2)
C20 C17 C13 123.8(3)
C13 C18 H18A 109.5
C13 C18 H18B 109.5
H18A C18 H18B 109.5
C13 C18 H18C 109.5
H18A C18 H18C 109.5
H18B C18 H18C 109.5
C10 C19 H19A 109.5
C10 C19 H19B 109.5
H19A C19 H19B 109.5
C10 C19 H19C 109.5
H19A C19 H19C 109.5
H19B C19 H19C 109.5
O2 C20 C17 120.0(3)
O2 C20 C21 121.1(3)
C17 C20 C21 118.9(3)
C20 C21 H21A 109.5
C20 C21 H21B 109.5
H21A C21 H21B 109.5
C20 C21 H21C 109.5
H21A C21 H21C 109.5
H21B C21 H21C 109.5

loop_
_geom_bond_atom_site_label_1
_geom_bond_atom_site_label_2
_geom_bond_distance
O1 C3 1.236(3)
O2 C20 1.224(4)
C1 C2 1.330(4)
C1 C10 1.489(4)
C1 H1 0.9300
C2 C3 1.451(5)
C2 H2 0.9300
C3 C4 1.440(4)
C4 C5 1.334(4)
C4 H4 0.9300
C5 C10 1.502(4)
C5 C6 1.502(4)
C6 C7 1.525(4)
C6 H6A 0.9700
C6 H6B 0.9700
C7 C8 1.530(4)
C7 H7A 0.9700
C7 H7B 0.9700
C8 C14 1.517(3)
C8 C9 1.519(3)
C8 H8 0.9800
C9 C11 1.326(4)
C9 C10 1.539(3)
C10 C19 1.556(4)
C11 C12 1.506(4)
C11 H11 0.9300
C12 C13 1.519(4)
C12 H12A 0.9700
C12 H12B 0.9700
C13 C17 1.518(4)
C13 C14 1.532(3)
C13 C18 1.539(4)
C14 C15 1.535(3)
C14 H14 0.9800
C15 C16 1.500(4)
C15 H15A 0.9700
C15 H15B 0.9700
C16 C17 1.327(4)
C16 H16 0.9300
C17 C20 1.466(4)
C18 H18A 0.9600
C18 H18B 0.9600
C18 H18C 0.9600
C19 H19A 0.9600
C19 H19B 0.9600
C19 H19C 0.9600
C20 C21 1.505(4)
C21 H21A 0.9600
C21 H21B 0.9600
C21 H21C 0.9600

loop_
_geom_hbond_atom_site_label_D
_geom_hbond_atom_site_label_H
_geom_hbond_atom_site_label_A
_geom_hbond_site_symmetry_A
_geom_hbond_distance_DH
_geom_hbond_distance_HA
_geom_hbond_distance_DA
_geom_hbond_angle_DHA
_geom_hbond_publ_flag
C19 H19C O1 2_465 0.96 2.55 3.505(4) 173 y
C21 H21B O2 2_466 0.96 2.58 3.524(5) 170 y

loop_
_cod_related_entry_id
_cod_related_entry_database
_cod_related_entry_code
1 ChemSpider 21178181
